data_4512386
loop_
_publ_author_name
'Qu, Feng'
'Zhu, Qian-Qian'
'Liu, Chun-Li'

_publ_section_title
;
 Crystallization in Ionic Liquids: Synthesis, Properties, and Polymorphs
 of Uranyl Salts
;
_journal_issue 12
_journal_name_full 'Crystal Growth &amp; Design'
_journal_page_first 6421
_journal_paper_doi 10.1021/cg501277d
_journal_volume 14
_journal_year 2014
_chemical_formula_moiety '2(C9 H17 N2), Cl4 O2 U'
_chemical_formula_sum 'C18 H34 Cl4 N4 O2 U'
_chemical_formula_weight 718.32
_chemical_name_systematic
;
 ?
;
_space_group_crystal_system monoclinic
_space_group_IT_number 14
_space_group_name_Hall '-P 2ybc'
_space_group_name_H-M_alt 'P 1 21/c 1'
_symmetry_space_group_name_Hall '-P 2ybc'
_symmetry_space_group_name_H-M 'P 1 21/c 1'
_atom_sites_solution_hydrogens geom
_atom_sites_solution_primary iterative
_audit_creation_date 2014-06-12
_audit_creation_method
;
Olex2 1.2
(compiled 2013.11.15 svn.r2834 for OlexSys, GUI svn.r4720)
;
_cell_angle_alpha 90
_cell_angle_beta 116.879(3)
_cell_angle_gamma 90
_cell_formula_units_Z 2
_cell_length_a 10.3975(2)
_cell_length_b 13.52281(19)
_cell_length_c 10.3966(2)
_cell_measurement_reflns_used 7839
_cell_measurement_temperature 180(2)
_cell_measurement_theta_max 29.4540
_cell_measurement_theta_min 3.7300
_cell_volume 1303.87(5)
_computing_cell_refinement
;
CrysAlisPro, Agilent Technologies,
Version 1.171.37.31 (release 14-01-2014 CrysAlis171 .NET)
(compiled Jan 14 2014,18:38:05)
;
_computing_data_collection
;
CrysAlisPro, Agilent Technologies,
Version 1.171.37.31 (release 14-01-2014 CrysAlis171 .NET)
(compiled Jan 14 2014,18:38:05)
;
_computing_data_reduction
;
CrysAlisPro, Agilent Technologies,
Version 1.171.37.31 (release 14-01-2014 CrysAlis171 .NET)
(compiled Jan 14 2014,18:38:05)
;
_computing_molecular_graphics 'Olex2 (Dolomanov et al., 2009)'
_computing_publication_material 'Olex2 (Dolomanov et al., 2009)'
_computing_structure_refinement 'ShelXL (Sheldrick, 2008)'
_computing_structure_solution 'olex2.solve (Bourhis et al., 2013)'
_diffrn_ambient_temperature 180(2)
_diffrn_detector 'CCD plate'
_diffrn_detector_area_resol_mean 10.4674
_diffrn_detector_type Atlas
_diffrn_measured_fraction_theta_full 0.998
_diffrn_measured_fraction_theta_max 0.998
_diffrn_measurement_device 'four-circle diffractometer'
_diffrn_measurement_device_type 'Xcalibur, Atlas, Gemini ultra'
_diffrn_measurement_method '\w scans'
_diffrn_orient_matrix_UB_11 0.0555792000
_diffrn_orient_matrix_UB_12 0.0357955000
_diffrn_orient_matrix_UB_13 0.0195850000
_diffrn_orient_matrix_UB_21 0.0459592000
_diffrn_orient_matrix_UB_22 -0.0300812000
_diffrn_orient_matrix_UB_23 0.0587333000
_diffrn_orient_matrix_UB_31 0.0254870000
_diffrn_orient_matrix_UB_32 -0.0237615000
_diffrn_orient_matrix_UB_33 -0.0448929000
_diffrn_radiation_monochromator graphite
_diffrn_radiation_probe x-ray
_diffrn_radiation_type MoK\a
_diffrn_radiation_wavelength 0.71073
_diffrn_reflns_av_R_equivalents 0.0267
_diffrn_reflns_av_unetI/netI 0.0200
_diffrn_reflns_Laue_measured_fraction_full 0.998
_diffrn_reflns_Laue_measured_fraction_max 0.998
_diffrn_reflns_limit_h_max 12
_diffrn_reflns_limit_h_min -12
_diffrn_reflns_limit_k_max 16
_diffrn_reflns_limit_k_min -16
_diffrn_reflns_limit_l_max 12
_diffrn_reflns_limit_l_min -12
_diffrn_reflns_number 13309
_diffrn_reflns_point_group_measured_fraction_full 0.998
_diffrn_reflns_point_group_measured_fraction_max 0.998
_diffrn_reflns_theta_full 25.242
_diffrn_reflns_theta_max 25.994
_diffrn_reflns_theta_min 3.729
_diffrn_source 'Enhance (Mo) X-ray Source'
_exptl_absorpt_coefficient_mu 6.655
_exptl_absorpt_correction_T_max 1.00000
_exptl_absorpt_correction_T_min 0.50318
_exptl_absorpt_correction_type multi-scan
_exptl_absorpt_process_details
;
CrysAlisPro, Agilent Technologies,
Version 1.171.37.31 (release 14-01-2014 CrysAlis171 .NET)
(compiled Jan 14 2014,18:38:05)
Empirical absorption correction using spherical harmonics,
 implemented in SCALE3 ABSPACK scaling algorithm.
;
_exptl_crystal_colour 'clear light yellow'
_exptl_crystal_colour_lustre clear
_exptl_crystal_colour_modifier light
_exptl_crystal_colour_primary yellow
_exptl_crystal_density_diffrn 1.830
_exptl_crystal_description block
_exptl_crystal_F_000 692
_exptl_crystal_size_max 0.2
_exptl_crystal_size_mid 0.2
_exptl_crystal_size_min 0.1
_refine_diff_density_max 0.550
_refine_diff_density_min -0.434
_refine_diff_density_rms 0.076
_refine_ls_extinction_method none
_refine_ls_goodness_of_fit_ref 1.055
_refine_ls_hydrogen_treatment constr
_refine_ls_matrix_type full
_refine_ls_number_parameters 136
_refine_ls_number_reflns 2567
_refine_ls_number_restraints 0
_refine_ls_restrained_S_all 1.055
_refine_ls_R_factor_all 0.0226
_refine_ls_R_factor_gt 0.0174
_refine_ls_shift/su_max 0.000
_refine_ls_shift/su_mean 0.000
_refine_ls_structure_factor_coef Fsqd
_refine_ls_weighting_details 'w=1/[\s^2^(Fo^2^)+(0.0144P)^2^+1.3139P] where P=(Fo^2^+2Fc^2^)/3'
_refine_ls_weighting_scheme calc
_refine_ls_wR_factor_gt 0.0376
_refine_ls_wR_factor_ref 0.0394
_reflns_Friedel_coverage 0.000
_reflns_number_gt 2198
_reflns_number_total 2567
_reflns_threshold_expression 'I > 2\s(I)'
_cod_data_source_file cg501277d_si_002.cif
_cod_data_source_block 6-180k
_cod_depositor_comments 'Adding full bibliography for 4512377--4512386.cif.'
_cod_database_code 4512386
_shelxl_version_number 2014-3
_chemical_oxdiff_formula 'C1 H1 O1 N1 U1 Cl2'
_shelx_space_group_comment
;
The symmetry employed for this shelxl refinement is uniquely defined
by the following loop, which should always be used as a source of
symmetry information in preference to the above space-group names.
They are only intended as comments.
;
_shelx_estimated_absorpt_t_max 0.556
_shelx_estimated_absorpt_t_min 0.350
_reflns_odcompleteness_completeness 99.71
_reflns_odcompleteness_iscentric 1
_reflns_odcompleteness_theta 26.32
_olex2_refinement_description
;
1. Others
 Fixed Uiso: H2(0.034) H3(0.033) H4B(0.049) H4C(0.049) H4A(0.049) H5A(0.052)
 H5B(0.052) H5C(0.052) H6A(0.031) H6B(0.031) H7A(0.032) H7B(0.032) H8A(0.04)
 H8B(0.04) H9A(0.067) H9B(0.067) H9C(0.067)
 Fixed X: H2(0.0692) H3(0.0756) H4B(0.1766) H4C(0.2256) H4A(0.3406)
 H5A(0.4467) H5B(0.35) H5C(0.3133) H6A(0.2516) H6B(0.1413) H7A(0.4443)
 H7B(0.3375) H8A(0.3966) H8B(0.2784) H9A(0.4596) H9B(0.579) H9C(0.5003) U1(0)
 Fixed Y: H2(0.433) H3(0.2875) H4B(0.2499) H4C(0.3425) H4A(0.2866) H5A(0.5226)
 H5B(0.4871) H5C(0.5885) H6A(0.6471) H6B(0.6221) H7A(0.5799) H7B(0.5394)
 H8A(0.7442) H8B(0.7078) H9A(0.632) H9B(0.6622) H9C(0.7459) U1(0.5)
 Fixed Z: H2(0.3555) H3(0.502) H4B(0.7702) H4C(0.8775) H4A(0.8408) H5A(0.8289)
 H5B(0.9041) H5C(0.8151) H6A(0.5861) H6B(0.4222) H7A(0.5573) H7B(0.4001)
 H8A(0.4751) H8B(0.3197) H9A(0.2769) H9B(0.4349) H9C(0.3161) U1(0)
;

loop_
_space_group_symop_operation_xyz
'x, y, z'
'-x, y+1/2, -z+1/2'
'-x, -y, -z'
'x, -y-1/2, z-1/2'

loop_
_atom_site_label
_atom_site_type_symbol
_atom_site_fract_x
_atom_site_fract_y
_atom_site_fract_z
_atom_site_U_iso_or_equiv
_atom_site_adp_type
_atom_site_occupancy
_atom_site_site_symmetry_order
_atom_site_calc_flag
_atom_site_refinement_flags_posn
_atom_site_refinement_flags_adp
_atom_site_refinement_flags_occupancy
N1 N 0.2003(3) 0.50140(16) 0.5522(3) 0.0232(5) Uani 1 1 d . . .
N2 N 0.2055(3) 0.37426(17) 0.6801(3) 0.0226(5) Uani 1 1 d . . .
C1 C 0.2527(3) 0.4667(2) 0.6871(3) 0.0227(6) Uani 1 1 d . . .
C2 C 0.1185(3) 0.4282(2) 0.4576(3) 0.0280(7) Uani 1 1 d . . .
H2 H 0.0692 0.4330 0.3555 0.034 Uiso 1 1 calc R . .
C3 C 0.1220(3) 0.3492(2) 0.5373(3) 0.0271(7) Uani 1 1 d . . .
H3 H 0.0756 0.2875 0.5020 0.033 Uiso 1 1 calc R . .
C4 C 0.2399(4) 0.3078(2) 0.8022(3) 0.0326(7) Uani 1 1 d . . .
H4B H 0.1766 0.2499 0.7702 0.049 Uiso 1 1 calc GR . .
H4C H 0.2256 0.3425 0.8775 0.049 Uiso 1 1 calc GR . .
H4A H 0.3406 0.2866 0.8408 0.049 Uiso 1 1 calc GR . .
C5 C 0.3488(4) 0.5208(2) 0.8201(3) 0.0345(8) Uani 1 1 d . . .
H5A H 0.4467 0.5226 0.8289 0.052 Uiso 1 1 calc GR . .
H5B H 0.3500 0.4871 0.9041 0.052 Uiso 1 1 calc GR . .
H5C H 0.3133 0.5885 0.8151 0.052 Uiso 1 1 calc GR . .
C6 C 0.2288(3) 0.5989(2) 0.5071(3) 0.0261(6) Uani 1 1 d . . .
H6A H 0.2516 0.6471 0.5861 0.031 Uiso 1 1 calc R . .
H6B H 0.1413 0.6221 0.4222 0.031 Uiso 1 1 calc R . .
C7 C 0.3541(3) 0.5942(2) 0.4691(3) 0.0269(7) Uani 1 1 d . . .
H7A H 0.4443 0.5799 0.5573 0.032 Uiso 1 1 calc R . .
H7B H 0.3375 0.5394 0.4001 0.032 Uiso 1 1 calc R . .
C8 C 0.3712(4) 0.6905(2) 0.4030(4) 0.0331(7) Uani 1 1 d . . .
H8A H 0.3966 0.7442 0.4751 0.040 Uiso 1 1 calc R . .
H8B H 0.2784 0.7078 0.3197 0.040 Uiso 1 1 calc R . .
C9 C 0.4879(4) 0.6819(3) 0.3533(4) 0.0443(9) Uani 1 1 d . . .
H9A H 0.4596 0.6320 0.2769 0.067 Uiso 1 1 calc GR . .
H9B H 0.5790 0.6622 0.4349 0.067 Uiso 1 1 calc GR . .
H9C H 0.5003 0.7459 0.3161 0.067 Uiso 1 1 calc GR . .
U1 U 0.0000 0.5000 0.0000 0.01945(5) Uani 1 2 d S T P
Cl2 Cl 0.26851(8) 0.42873(6) 0.13886(8) 0.03112(17) Uani 1 1 d . . .
Cl1 Cl -0.09370(9) 0.34398(5) 0.08780(9) 0.03597(19) Uani 1 1 d . . .
O1 O 0.0206(2) 0.56408(15) 0.1567(2) 0.0290(5) Uani 1 1 d . . .

loop_
_atom_site_aniso_label
_atom_site_aniso_U_11
_atom_site_aniso_U_22
_atom_site_aniso_U_33
_atom_site_aniso_U_23
_atom_site_aniso_U_13
_atom_site_aniso_U_12
N1 0.0235(13) 0.0232(12) 0.0248(13) 0.0005(11) 0.0127(11) 0.0018(11)
N2 0.0255(13) 0.0223(12) 0.0241(13) 0.0028(10) 0.0147(11) 0.0029(10)
C1 0.0226(15) 0.0264(15) 0.0228(15) -0.0021(12) 0.0135(13) 0.0033(12)
C2 0.0258(16) 0.0334(17) 0.0224(15) -0.0020(14) 0.0088(13) -0.0019(14)
C3 0.0258(16) 0.0283(16) 0.0279(16) -0.0044(13) 0.0127(14) -0.0028(13)
C4 0.043(2) 0.0296(17) 0.0293(17) 0.0052(14) 0.0197(16) 0.0025(14)
C5 0.0389(19) 0.0364(19) 0.0274(17) -0.0062(14) 0.0143(16) -0.0042(15)
C6 0.0285(16) 0.0202(15) 0.0325(17) 0.0026(13) 0.0163(14) 0.0025(12)
C7 0.0249(15) 0.0256(16) 0.0323(17) 0.0002(13) 0.0146(14) 0.0024(12)
C8 0.0341(18) 0.0252(16) 0.049(2) 0.0027(15) 0.0267(17) 0.0015(14)
C9 0.047(2) 0.0347(19) 0.068(3) 0.0016(18) 0.041(2) 0.0000(16)
U1 0.02177(9) 0.01711(8) 0.01992(8) -0.00092(6) 0.00981(7) -0.00075(6)
Cl2 0.0250(4) 0.0347(4) 0.0314(4) 0.0008(3) 0.0107(3) 0.0042(3)
Cl1 0.0379(4) 0.0243(4) 0.0527(5) 0.0058(4) 0.0267(4) -0.0032(3)
O1 0.0323(12) 0.0283(11) 0.0256(11) -0.0035(9) 0.0124(10) 0.0016(9)

loop_
_atom_type_symbol
_atom_type_description
_atom_type_scat_dispersion_real
_atom_type_scat_dispersion_imag
_atom_type_scat_source
C C 0.0033 0.0016 'International Tables Vol C Tables 4.2.6.8 and 6.1.1.4'
H H 0.0000 0.0000 'International Tables Vol C Tables 4.2.6.8 and 6.1.1.4'
Cl Cl 0.1484 0.1585 'International Tables Vol C Tables 4.2.6.8 and 6.1.1.4'
N N 0.0061 0.0033 'International Tables Vol C Tables 4.2.6.8 and 6.1.1.4'
O O 0.0106 0.0060 'International Tables Vol C Tables 4.2.6.8 and 6.1.1.4'
U U -9.6767 9.6646 'International Tables Vol C Tables 4.2.6.8 and 6.1.1.4'

loop_
_geom_angle_atom_site_label_1
_geom_angle_atom_site_label_2
_geom_angle_atom_site_label_3
_geom_angle
_geom_angle_site_symmetry_1
_geom_angle_site_symmetry_3
C1 N1 C2 108.8(2) . .
C1 N1 C6 127.0(3) . .
C2 N1 C6 124.1(2) . .
C1 N2 C3 109.0(2) . .
C1 N2 C4 126.1(3) . .
C3 N2 C4 124.8(2) . .
N1 C1 C5 126.0(3) . .
N2 C1 N1 107.8(3) . .
N2 C1 C5 126.2(3) . .
N1 C2 H2 126.4 . .
C3 C2 N1 107.1(3) . .
C3 C2 H2 126.4 . .
N2 C3 H3 126.4 . .
C2 C3 N2 107.2(3) . .
C2 C3 H3 126.4 . .
N2 C4 H4B 109.5 . .
N2 C4 H4C 109.5 . .
N2 C4 H4A 109.5 . .
H4B C4 H4C 109.5 . .
H4B C4 H4A 109.5 . .
H4C C4 H4A 109.5 . .
C1 C5 H5A 109.5 . .
C1 C5 H5B 109.5 . .
C1 C5 H5C 109.5 . .
H5A C5 H5B 109.5 . .
H5A C5 H5C 109.5 . .
H5B C5 H5C 109.5 . .
N1 C6 H6A 109.4 . .
N1 C6 H6B 109.4 . .
N1 C6 C7 111.3(2) . .
H6A C6 H6B 108.0 . .
C7 C6 H6A 109.4 . .
C7 C6 H6B 109.4 . .
C6 C7 H7A 109.3 . .
C6 C7 H7B 109.3 . .
H7A C7 H7B 107.9 . .
C8 C7 C6 111.7(2) . .
C8 C7 H7A 109.3 . .
C8 C7 H7B 109.3 . .
C7 C8 H8A 109.4 . .
C7 C8 H8B 109.4 . .
C7 C8 C9 111.2(3) . .
H8A C8 H8B 108.0 . .
C9 C8 H8A 109.4 . .
C9 C8 H8B 109.4 . .
C8 C9 H9A 109.5 . .
C8 C9 H9B 109.5 . .
C8 C9 H9C 109.5 . .
H9A C9 H9B 109.5 . .
H9A C9 H9C 109.5 . .
H9B C9 H9C 109.5 . .
Cl2 U1 Cl2 180.0 . 3_565
Cl1 U1 Cl2 89.07(2) 3_565 3_565
Cl1 U1 Cl2 90.93(2) 3_565 .
Cl1 U1 Cl2 90.93(2) . 3_565
Cl1 U1 Cl2 89.07(2) . .
Cl1 U1 Cl1 180.0 3_565 .
O1 U1 Cl2 90.99(7) . .
O1 U1 Cl2 90.99(7) 3_565 3_565
O1 U1 Cl2 89.01(7) . 3_565
O1 U1 Cl2 89.01(7) 3_565 .
O1 U1 Cl1 90.97(7) 3_565 .
O1 U1 Cl1 89.03(7) . .
O1 U1 Cl1 89.03(7) 3_565 3_565
O1 U1 Cl1 90.97(7) . 3_565
O1 U1 O1 180.00(13) 3_565 .

loop_
_geom_bond_atom_site_label_1
_geom_bond_atom_site_label_2
_geom_bond_distance
_geom_bond_site_symmetry_2
N1 C1 1.339(4) .
N1 C2 1.383(4) .
N1 C6 1.474(3) .
N2 C1 1.334(4) .
N2 C3 1.382(4) .
N2 C4 1.461(4) .
C1 C5 1.481(4) .
C2 H2 0.9500 .
C2 C3 1.343(4) .
C3 H3 0.9500 .
C4 H4B 0.9800 .
C4 H4C 0.9800 .
C4 H4A 0.9800 .
C5 H5A 0.9800 .
C5 H5B 0.9800 .
C5 H5C 0.9800 .
C6 H6A 0.9900 .
C6 H6B 0.9900 .
C6 C7 1.524(4) .
C7 H7A 0.9900 .
C7 H7B 0.9900 .
C7 C8 1.520(4) .
C8 H8A 0.9900 .
C8 H8B 0.9900 .
C8 C9 1.524(4) .
C9 H9A 0.9800 .
C9 H9B 0.9800 .
C9 H9C 0.9800 .
U1 Cl2 2.6764(7) 3_565
U1 Cl2 2.6764(7) .
U1 Cl1 2.6529(7) 3_565
U1 Cl1 2.6529(7) .
U1 O1 1.7707(19) .
U1 O1 1.7706(19) 3_565

loop_
_geom_torsion_atom_site_label_1
_geom_torsion_atom_site_label_2
_geom_torsion_atom_site_label_3
_geom_torsion_atom_site_label_4
_geom_torsion
N1 C2 C3 N2 0.1(3)
N1 C6 C7 C8 172.2(3)
C1 N1 C2 C3 0.2(3)
C1 N1 C6 C7 93.6(3)
C1 N2 C3 C2 -0.4(3)
C2 N1 C1 N2 -0.5(3)
C2 N1 C1 C5 178.3(3)
C2 N1 C6 C7 -82.9(3)
C3 N2 C1 N1 0.5(3)
C3 N2 C1 C5 -178.2(3)
C4 N2 C1 N1 178.3(2)
C4 N2 C1 C5 -0.4(4)
C4 N2 C3 C2 -178.2(2)
C6 N1 C1 N2 -177.4(2)
C6 N1 C1 C5 1.3(4)
C6 N1 C2 C3 177.2(2)
C6 C7 C8 C9 -175.0(3)
